data_2218128
loop_
_publ_author_name
'Yao, Sumei'
'Qing, Weixia'

_publ_section_title
;
 5,3'-Dihydroxy-7,4'-dimethoxyflavanone from <i>Artemisia
 sphaerocephala</i> Kraschen
;
_journal_coeditor_code HB2716
_journal_issue 5
_journal_name_full 'Acta Crystallographica Section E'
_journal_page_first o822
_journal_paper_doi 10.1107/S1600536808009355
_journal_volume 64
_journal_year 2008
_chemical_formula_iupac 'C17 H16 O6'
_chemical_formula_moiety 'C17 H16 O6'
_chemical_formula_sum 'C17 H16 O6'
_chemical_formula_weight 316.30
_chemical_name_systematic
;
5,3'-Dihydroxy-7,4'-dimethoxyflavanone
;
_space_group_IT_number 4
_symmetry_cell_setting monoclinic
_symmetry_space_group_name_Hall 'P 2yb'
_symmetry_space_group_name_H-M 'P 1 21 1'
_atom_sites_solution_hydrogens geom
_atom_sites_solution_primary direct
_atom_sites_solution_secondary difmap
_audit_creation_method SHELXL-97
_cell_angle_alpha 90.00
_cell_angle_beta 91.039(2)
_cell_angle_gamma 90.00
_cell_formula_units_Z 2
_cell_length_a 5.4234(12)
_cell_length_b 9.293(2)
_cell_length_c 14.940(3)
_cell_measurement_reflns_used 4047
_cell_measurement_temperature 296(2)
_cell_measurement_theta_max 27.45
_cell_measurement_theta_min 2.58
_cell_volume 752.8(3)
_computing_cell_refinement 'SAINT (Bruker, 2001)'
_computing_data_collection 'SMART (Bruker, 2001)'
_computing_data_reduction 'SAINT (Bruker, 2001)'
_computing_molecular_graphics 'PLATON (Spek, 2003)'
_computing_publication_material 'PLATON (Spek, 2003)'
_computing_structure_refinement 'SHELXL97 (Sheldrick, 2008)'
_computing_structure_solution 'SHELXS97 (Sheldrick, 2008)'
_diffrn_ambient_temperature 296(2)
_diffrn_measured_fraction_theta_full 0.997
_diffrn_measured_fraction_theta_max 0.997
_diffrn_measurement_device_type 'Bruker SMART APEX CCD'
_diffrn_measurement_method '\f and \w'
_diffrn_radiation_monochromator graphite
_diffrn_radiation_source 'fine-focus sealed tube'
_diffrn_radiation_type MoK\a
_diffrn_radiation_wavelength 0.71073
_diffrn_reflns_av_R_equivalents 0.0193
_diffrn_reflns_av_sigmaI/netI 0.0129
_diffrn_reflns_limit_h_max 6
_diffrn_reflns_limit_h_min -6
_diffrn_reflns_limit_k_max 11
_diffrn_reflns_limit_k_min -11
_diffrn_reflns_limit_l_max 18
_diffrn_reflns_limit_l_min -18
_diffrn_reflns_number 7958
_diffrn_reflns_theta_full 26.00
_diffrn_reflns_theta_max 26.00
_diffrn_reflns_theta_min 2.58
_exptl_absorpt_coefficient_mu 0.106
_exptl_absorpt_correction_T_max 0.987
_exptl_absorpt_correction_T_min 0.977
_exptl_absorpt_correction_type multi-scan
_exptl_absorpt_process_details '(SADABS; Bruker, 2001)'
_exptl_crystal_colour colorless
_exptl_crystal_density_diffrn 1.395
_exptl_crystal_density_method 'not measured'
_exptl_crystal_description block
_exptl_crystal_F_000 332
_exptl_crystal_size_max 0.22
_exptl_crystal_size_mid 0.18
_exptl_crystal_size_min 0.12
_refine_diff_density_max 0.114
_refine_diff_density_min -0.139
_refine_ls_abs_structure_details none
_refine_ls_extinction_method none
_refine_ls_goodness_of_fit_ref 1.063
_refine_ls_hydrogen_treatment constr
_refine_ls_matrix_type full
_refine_ls_number_parameters 212
_refine_ls_number_reflns 1581
_refine_ls_number_restraints 1
_refine_ls_restrained_S_all 1.062
_refine_ls_R_factor_all 0.0306
_refine_ls_R_factor_gt 0.0283
_refine_ls_shift/su_max 0.000
_refine_ls_shift/su_mean 0.000
_refine_ls_structure_factor_coef Fsqd
_refine_ls_weighting_details 'calc w=1/[\s^2^(Fo^2^)+(0.0485P)^2^+0.0531P] where P=(Fo^2^+2Fc^2^)/3'
_refine_ls_weighting_scheme calc
_refine_ls_wR_factor_gt 0.0754
_refine_ls_wR_factor_ref 0.0771
_reflns_number_gt 1489
_reflns_number_total 1581
_reflns_threshold_expression I>2\s(I)
_cod_data_source_file hb2716.cif
_cod_data_source_block I
_cod_original_cell_volume 752.9(3)
_cod_original_sg_symbol_Hall 'P 2y b'
_cod_original_sg_symbol_H-M 'P 21'
_cod_database_code 2218128
_cod_database_fobs_code 2218128

loop_
_symmetry_equiv_pos_as_xyz
'x, y, z'
'-x, y+1/2, -z'

loop_
_atom_site_type_symbol
_atom_site_label
_atom_site_fract_x
_atom_site_fract_y
_atom_site_fract_z
_atom_site_U_iso_or_equiv
_atom_site_adp_type
_atom_site_calc_flag
_atom_site_refinement_flags
_atom_site_occupancy
O O1 0.3993(2) 0.73089(16) 0.11833(7) 0.0443(3) Uani d . 1
O O2 0.8292(3) 0.9824(2) 0.28305(11) 0.0697(5) Uani d . 1
O O3 0.6055(3) 0.8761(2) 0.41875(10) 0.0703(5) Uani d . 1
H H3 0.7086 0.9231 0.3919 0.105 Uiso calc R 1
O O4 -0.0461(3) 0.54437(19) 0.35407(9) 0.0532(4) Uani d . 1
O O5 0.5698(3) 0.79981(18) -0.28802(9) 0.0582(4) Uani d . 1
O O6 0.2587(3) 0.94212(19) -0.18692(9) 0.0595(4) Uani d . 1
H H5 0.2732 0.9377 -0.2414 0.089 Uiso calc R 1
C C1' 0.6333(3) 0.7757(2) -0.01135(12) 0.0396(4) Uani d . 1
C C2 0.6447(3) 0.7700(2) 0.08935(12) 0.0407(4) Uani d . 1
H H2 0.7605 0.6942 0.1079 0.049 Uiso calc R 1
C C2' 0.8030(4) 0.7024(2) -0.06221(12) 0.0469(5) Uani d . 1
H H2' 0.9271 0.6494 -0.0338 0.056 Uiso calc R 1
C C3 0.7244(4) 0.9111(3) 0.13314(13) 0.0509(5) Uani d . 1
H H3A 0.8946 0.9310 0.1185 0.061 Uiso calc R 1
H H3B 0.6235 0.9889 0.1094 0.061 Uiso calc R 1
C C3' 0.7904(4) 0.7070(2) -0.15510(13) 0.0508(5) Uani d . 1
H H3' 0.9056 0.6574 -0.1886 0.061 Uiso calc R 1
C C4 0.7001(4) 0.9053(2) 0.23342(13) 0.0485(5) Uani d . 1
C C4' 0.6070(4) 0.7852(2) -0.19750(12) 0.0434(4) Uani d . 1
C C5 0.4695(4) 0.7986(2) 0.35954(12) 0.0472(5) Uani d . 1
C C5' 0.4376(3) 0.8613(2) -0.14645(12) 0.0415(4) Uani d . 1
C C6 0.2845(4) 0.7110(3) 0.39144(12) 0.0490(5) Uani d . 1
H H6 0.2560 0.7047 0.4525 0.059 Uiso calc R 1
C C6' 0.4503(3) 0.8559(2) -0.05446(12) 0.0439(4) Uani d . 1
H H6' 0.3359 0.9062 -0.0210 0.053 Uiso calc R 1
C C7 0.1420(3) 0.6325(2) 0.33055(12) 0.0416(4) Uani d . 1
C C7' 0.7267(6) 0.7210(3) -0.34504(14) 0.0701(7) Uani d . 1
H H7'A 0.8943 0.7509 -0.3350 0.105 Uiso calc R 1
H H7'B 0.6798 0.7386 -0.4063 0.105 Uiso calc R 1
H H7'C 0.7120 0.6201 -0.3324 0.105 Uiso calc R 1
C C8 0.1841(3) 0.6390(2) 0.23879(12) 0.0410(4) Uani d . 1
H H8 0.0882 0.5852 0.1989 0.049 Uiso calc R 1
C C9 0.3691(3) 0.7260(2) 0.20815(11) 0.0373(4) Uani d . 1
C C10 0.5161(3) 0.8091(2) 0.26731(12) 0.0413(4) Uani d . 1
C C11 -0.1037(5) 0.5297(3) 0.44657(14) 0.0660(7) Uani d . 1
H H11A 0.0353 0.4893 0.4784 0.099 Uiso calc R 1
H H11B -0.2436 0.4673 0.4525 0.099 Uiso calc R 1
H H11C -0.1413 0.6225 0.4710 0.099 Uiso calc R 1

loop_
_atom_site_aniso_label
_atom_site_aniso_U_11
_atom_site_aniso_U_22
_atom_site_aniso_U_33
_atom_site_aniso_U_12
_atom_site_aniso_U_13
_atom_site_aniso_U_23
O1 0.0462(7) 0.0580(8) 0.0285(6) -0.0111(6) 0.0003(5) 0.0007(6)
O2 0.0826(11) 0.0731(11) 0.0531(9) -0.0365(10) -0.0075(8) -0.0084(8)
O3 0.0893(12) 0.0821(12) 0.0389(7) -0.0298(10) -0.0109(7) -0.0116(8)
O4 0.0558(8) 0.0709(10) 0.0330(7) -0.0121(7) 0.0052(6) 0.0056(7)
O5 0.0790(10) 0.0625(9) 0.0332(7) 0.0170(8) 0.0059(6) -0.0006(7)
O6 0.0639(9) 0.0755(11) 0.0391(8) 0.0270(8) -0.0006(7) 0.0045(8)
C1' 0.0429(9) 0.0412(10) 0.0346(9) -0.0019(8) 0.0026(7) 0.0034(8)
C2 0.0407(9) 0.0457(10) 0.0357(9) -0.0013(8) -0.0004(7) 0.0048(8)
C2' 0.0465(10) 0.0504(11) 0.0438(10) 0.0109(9) 0.0036(8) 0.0073(9)
C3 0.0557(11) 0.0530(12) 0.0440(11) -0.0138(10) 0.0009(9) 0.0023(9)
C3' 0.0552(11) 0.0531(12) 0.0446(11) 0.0140(10) 0.0117(9) 0.0014(10)
C4 0.0525(11) 0.0484(11) 0.0443(10) -0.0106(10) -0.0054(9) -0.0026(9)
C4' 0.0561(10) 0.0409(10) 0.0334(9) 0.0030(9) 0.0069(8) 0.0024(8)
C5 0.0568(11) 0.0521(12) 0.0326(9) -0.0008(10) -0.0075(8) -0.0051(8)
C5' 0.0443(9) 0.0430(10) 0.0372(9) 0.0055(8) 0.0010(8) 0.0040(8)
C6 0.0597(11) 0.0605(12) 0.0267(8) -0.0003(10) 0.0001(8) -0.0005(9)
C6' 0.0465(10) 0.0484(10) 0.0370(9) 0.0089(9) 0.0075(8) 0.0013(8)
C7 0.0422(10) 0.0491(11) 0.0335(9) 0.0010(8) 0.0014(7) 0.0047(8)
C7' 0.1016(19) 0.0707(16) 0.0385(11) 0.0154(15) 0.0164(11) -0.0066(12)
C8 0.0409(9) 0.0494(10) 0.0326(9) -0.0038(8) -0.0039(7) -0.0016(8)
C9 0.0405(9) 0.0424(10) 0.0290(8) 0.0004(8) -0.0028(7) 0.0007(8)
C10 0.0450(9) 0.0443(10) 0.0346(9) -0.0016(8) -0.0031(7) -0.0011(8)
C11 0.0706(15) 0.0886(18) 0.0393(11) -0.0062(14) 0.0133(10) 0.0150(12)

loop_
_atom_type_symbol
_atom_type_description
_atom_type_scat_dispersion_real
_atom_type_scat_dispersion_imag
_atom_type_scat_source
C C 0.0033 0.0000 'International Tables Vol C Tables 4.2.6.8 and 6.1.1.4'
H H 0.0000 0.0000 'International Tables Vol C Tables 4.2.6.8 and 6.1.1.4'
O O 0.0106 0.0000 'International Tables Vol C Tables 4.2.6.8 and 6.1.1.4'

loop_
_geom_angle_atom_site_label_1
_geom_angle_atom_site_label_2
_geom_angle_atom_site_label_3
_geom_angle
C9 O1 C2 115.53(13)
C5 O3 H3 109.5
C7 O4 C11 119.06(17)
C4' O5 C7' 117.54(18)
C5' O6 H5 109.5
C2' C1' C6' 119.09(16)
C2' C1' C2 121.06(16)
C6' C1' C2 119.86(16)
O1 C2 C1' 106.57(13)
O1 C2 C3 109.97(16)
C1' C2 C3 113.88(16)
O1 C2 H2 108.8
C1' C2 H2 108.8
C3 C2 H2 108.8
C1' C2' C3' 120.83(17)
C1' C2' H2' 119.6
C3' C2' H2' 119.6
C4 C3 C2 111.48(16)
C4 C3 H3A 109.3
C2 C3 H3A 109.3
C4 C3 H3B 109.3
C2 C3 H3B 109.3
H3A C3 H3B 108.0
C4' C3' C2' 119.86(17)
C4' C3' H3' 120.1
C2' C3' H3' 120.1
O2 C4 C10 122.49(18)
O2 C4 C3 121.02(19)
C10 C4 C3 116.47(17)
O5 C4' C3' 126.74(17)
O5 C4' C5' 113.72(17)
C3' C4' C5' 119.53(16)
O3 C5 C6 118.64(17)
O3 C5 C10 119.90(18)
C6 C5 C10 121.46(17)
O6 C5' C6' 119.12(16)
O6 C5' C4' 120.52(16)
C6' C5' C4' 120.37(17)
C5 C6 C7 118.79(17)
C5 C6 H6 120.6
C7 C6 H6 120.6
C5' C6' C1' 120.31(17)
C5' C6' H6' 119.8
C1' C6' H6' 119.8
O4 C7 C6 123.92(16)
O4 C7 C8 114.67(16)
C6 C7 C8 121.40(17)
O5 C7' H7'A 109.5
O5 C7' H7'B 109.5
H7'A C7' H7'B 109.5
O5 C7' H7'C 109.5
H7'A C7' H7'C 109.5
H7'B C7' H7'C 109.5
C9 C8 C7 119.13(17)
C9 C8 H8 120.4
C7 C8 H8 120.4
O1 C9 C8 116.84(16)
O1 C9 C10 121.70(16)
C8 C9 C10 121.44(15)
C5 C10 C9 117.77(17)
C5 C10 C4 121.68(17)
C9 C10 C4 120.51(16)
O4 C11 H11A 109.5
O4 C11 H11B 109.5
H11A C11 H11B 109.5
O4 C11 H11C 109.5
H11A C11 H11C 109.5
H11B C11 H11C 109.5

loop_
_geom_bond_atom_site_label_1
_geom_bond_atom_site_label_2
_geom_bond_distance
O1 C9 1.3555(19)
O1 C2 1.453(2)
O2 C4 1.239(2)
O3 C5 1.350(2)
O3 H3 0.8200
O4 C7 1.359(2)
O4 C11 1.429(2)
O5 C4' 1.370(2)
O5 C7' 1.419(3)
O6 C5' 1.360(2)
O6 H5 0.8200
C1' C2' 1.383(3)
C1' C6' 1.390(3)
C1' C2 1.506(2)
C2 C3 1.525(3)
C2 H2 0.9800
C2' C3' 1.389(3)
C2' H2' 0.9300
C3 C4 1.507(3)
C3 H3A 0.9700
C3 H3B 0.9700
C3' C4' 1.377(3)
C3' H3' 0.9300
C4 C10 1.439(3)
C4' C5' 1.397(3)
C5 C6 1.383(3)
C5 C10 1.409(3)
C5' C6' 1.376(2)
C6 C7 1.390(3)
C6 H6 0.9300
C6' H6' 0.9300
C7 C8 1.395(2)
C7' H7'A 0.9600
C7' H7'B 0.9600
C7' H7'C 0.9600
C8 C9 1.373(3)
C8 H8 0.9300
C9 C10 1.409(2)
C11 H11A 0.9600
C11 H11B 0.9600
C11 H11C 0.9600

loop_
_geom_hbond_atom_site_label_D
_geom_hbond_atom_site_label_H
_geom_hbond_atom_site_label_A
_geom_hbond_site_symmetry_A
_geom_hbond_distance_DH
_geom_hbond_distance_HA
_geom_hbond_distance_DA
_geom_hbond_angle_DHA
O3 H3 O2 . 0.82 1.85 2.579(2) 148
O6 H5 O5 . 0.82 2.18 2.640(2) 116
O6 H5 O4 2 0.82 2.29 2.892(2) 130

loop_
_geom_torsion_atom_site_label_1
_geom_torsion_atom_site_label_2
_geom_torsion_atom_site_label_3
_geom_torsion_atom_site_label_4
_geom_torsion
C9 O1 C2 C1' -177.36(16)
C9 O1 C2 C3 -53.5(2)
C2' C1' C2 O1 -128.91(19)
C6' C1' C2 O1 51.3(2)
C2' C1' C2 C3 109.7(2)
C6' C1' C2 C3 -70.1(2)
C6' C1' C2' C3' -0.8(3)
C2 C1' C2' C3' 179.46(18)
O1 C2 C3 C4 52.9(2)
C1' C2 C3 C4 172.44(16)
C1' C2' C3' C4' 0.0(3)
C2 C3 C4 O2 154.3(2)
C2 C3 C4 C10 -27.3(3)
C7' O5 C4' C3' 3.6(3)
C7' O5 C4' C5' -177.3(2)
C2' C3' C4' O5 -179.8(2)
C2' C3' C4' C5' 1.1(3)
O5 C4' C5' O6 -0.8(3)
C3' C4' C5' O6 178.4(2)
O5 C4' C5' C6' 179.39(18)
C3' C4' C5' C6' -1.4(3)
O3 C5 C6 C7 179.2(2)
C10 C5 C6 C7 -0.2(3)
O6 C5' C6' C1' -179.19(19)
C4' C5' C6' C1' 0.6(3)
C2' C1' C6' C5' 0.5(3)
C2 C1' C6' C5' -179.73(18)
C11 O4 C7 C6 -0.2(3)
C11 O4 C7 C8 179.76(19)
C5 C6 C7 O4 -179.2(2)
C5 C6 C7 C8 0.8(3)
O4 C7 C8 C9 179.50(18)
C6 C7 C8 C9 -0.6(3)
C2 O1 C9 C8 -155.13(17)
C2 O1 C9 C10 26.5(3)
C7 C8 C9 O1 -178.69(17)
C7 C8 C9 C10 -0.3(3)
O3 C5 C10 C9 180.00(19)
C6 C5 C10 C9 -0.6(3)
O3 C5 C10 C4 -2.5(3)
C6 C5 C10 C4 176.9(2)
O1 C9 C10 C5 179.19(17)
C8 C9 C10 C5 0.9(3)
O1 C9 C10 C4 1.6(3)
C8 C9 C10 C4 -176.67(19)
O2 C4 C10 C5 0.9(3)
C3 C4 C10 C5 -177.44(19)
O2 C4 C10 C9 178.4(2)
C3 C4 C10 C9 0.0(3)

loop_
_cod_related_entry_id
_cod_related_entry_database
_cod_related_entry_code
1 ChemSpider 21194581
